data_7251336
loop_
_publ_author_name
'Stebletsova, Irina'
'Larin, Alexander'
'Vinogradov, Dmitry B.'
'Pivkina, Alla N.'
'Leonov, Nikita E.'
'Gazieva, Galina A.'
'Fershtat, Leonid L.'

_publ_section_title
;
 New thermally stable and friction-insensitive nitrogen-rich salts: a
 synergy of 1,2,4-triazole, furoxan and hydroxytetrazole motifs
;
_journal_name_full CrystEngComm
_journal_paper_doi 10.1039/D5CE01047K
_journal_year 2025
_chemical_formula_moiety 'C5 H3 N9 O3, C2 H6 O S'
_chemical_formula_sum 'C7 H9 N9 O4 S'
_chemical_formula_weight 315.29
_space_group_crystal_system monoclinic
_space_group_IT_number 14
_space_group_name_Hall '-P 2ybc'
_space_group_name_H-M_alt 'P 1 21/c 1'
_atom_sites_solution_hydrogens difmap
_atom_sites_solution_primary dual
_atom_sites_solution_secondary difmap
_audit_creation_date 2024-09-05
_audit_creation_method
;
Olex2 1.5
(compiled 2023.08.24 svn.re1ec1418 for OlexSys, GUI svn.r6817)
;
_audit_update_record
;
2025-10-01 deposited with the CCDC.	2025-11-26 downloaded from the CCDC.
;
_cell_angle_alpha 90
_cell_angle_beta 93.4250(10)
_cell_angle_gamma 90
_cell_formula_units_Z 4
_cell_length_a 18.0728(2)
_cell_length_b 9.94200(10)
_cell_length_c 7.11510(10)
_cell_measurement_reflns_used 12788
_cell_measurement_temperature 100.00(10)
_cell_measurement_theta_max 79.2880
_cell_measurement_theta_min 4.9070
_cell_volume 1276.16(3)
_computing_cell_refinement 'CrysAlisPro 1.171.43.129a (Rigaku OD, 2024)'
_computing_data_collection 'CrysAlisPro system (CCD 43.129a 64-bit (release 29-06-2024))'
_computing_data_reduction 'CrysAlisPro 1.171.43.129a (Rigaku OD, 2024)'
_computing_molecular_graphics 'Olex2 1.5 (Dolomanov et al., 2009)'
_computing_publication_material 'Olex2 1.5 (Dolomanov et al., 2009)'
_computing_structure_refinement 'SHELXL 2018/3 (Sheldrick, 2015)'
_computing_structure_solution 'SHELXT 2014/5 (Sheldrick, 2014)'
_diffrn_ambient_environment N~2~
_diffrn_ambient_temperature 100.00(10)
_diffrn_detector 'Hybrid Pixel Array Detector'
_diffrn_detector_area_resol_mean 10.0000
_diffrn_detector_type HyPix
_diffrn_measured_fraction_theta_full 0.998
_diffrn_measured_fraction_theta_max 0.989
_diffrn_measurement_details
;
List of Runs (angles in degrees, time in seconds):

  # Type    Start    End  Width  t~exp~   \w     \q     \k     \f   Frames
#--------------------------------------------------------------------------
  1  \w   -164.00 -70.50   0.55    0.40    --  -93.75-130.00-123.00  170
  2  \w   -116.00 -70.90   0.55    0.10    --  -44.92-130.00-123.00   82
  3  \w   -117.00 -63.65   0.55    0.10    --  -44.92-140.00  62.00   97
  4  \w    -97.00 -21.65   0.55    0.10    --  -44.92 140.00 122.00  137
  5  \w    -51.00 -20.75   0.55    0.40    --  -93.75  45.00 150.00   55
  6  \w   -117.00 -19.65   0.55    0.10    --  -44.92 -77.00-120.00  177
  7  \w     43.00 144.20   0.55    0.40    --  115.25 -86.00-160.63  184
  8  \w     44.00 114.40   0.55    0.40    --  115.25-130.00-123.00  128
  9  \w     45.00 110.45   0.55    0.40    --  115.25-125.00   0.00  119
 10  \w     45.00 110.45   0.55    0.40    --  115.25-125.00   0.00  119
 11  \w     45.00  84.05   0.55    0.40    --  115.25-125.00  60.00   71
 12  \w     43.00 122.20   0.55    0.40    --  115.25-140.00  62.00  144
 13  \w     82.00 108.40   0.55    0.40    --  115.25-125.00 150.00   48
 14  \w     45.00 110.45   0.55    0.40    --  115.25-125.00 150.00  119
 15  \w     43.00 102.95   0.55    0.10    --   44.92-140.00  62.00  109
 16  \w     43.00  72.15   0.55    0.40    --  115.25 -95.00-120.00   53
 17  \w     43.00 103.50   0.55    0.40    --  115.25 -95.00-150.00  110
 18  \w     81.00 110.15   0.55    0.40    --  115.25-125.00 -30.00   53
 19  \w     64.00 104.15   0.55    0.40    --  115.25-102.00   3.92   73
 20  \w     43.00  94.70   0.55    0.40    --  115.25 -77.00  60.00   94
 21  \w     53.00  79.40   0.55    0.40    --  115.25 -77.00 -60.00   48
 22  \w     45.00  69.75   0.55    0.40    --  115.25 -61.00 -60.00   45
 23  \w     47.00  73.40   0.55    0.40    --  115.25 -77.00 -90.00   48
 24  \w     76.00 100.75   0.55    0.40    --  115.25 -77.00-150.00   45
 25  \w     43.00  69.95   0.55    0.40    --  115.25 -61.00-150.00   49
 26  \w     43.00  69.95   0.55    0.40    --  115.25 -61.00-120.00   49
 27  \w    -32.00  26.30   0.55    0.10    --   44.92 -19.00  90.00  106
 28  \w     89.00 177.00   0.55    0.40    --  115.25  77.00 120.00  160
 29  \w     97.00 177.30   0.55    0.40    --  115.25  45.00  90.00  146
 30  \w     96.00 177.40   0.55    0.40    --  115.25  61.00  30.00  148
 31  \w    152.00 177.30   0.55    0.40    --  115.25  61.00  30.00   46
 32  \w     97.00 177.30   0.55    0.40    --  115.25  45.00 -60.00  146
 33  \w    131.80 178.00   0.55    0.40    --  115.25  15.00 -90.00   84
 34  \w     91.00 145.45   0.55    0.40    --  115.25  15.00-120.00   99
 35  \w    103.00 162.95   0.55    0.40    --  115.25  30.00-180.00  109
 36  \w     40.00 177.50   0.55    0.40    --  115.25   0.00-120.00  250
 37  \w     83.00 109.40   0.55    0.40    --  115.25   0.00-120.00   48
 38  \w    140.00 166.40   0.55    0.40    --  115.25 125.00  60.00   48
 39  \w     85.00 173.00   0.55    0.40    --  115.25 140.00 122.00  160
 40  \w    116.00 142.40   0.55    0.40    --  115.25 125.00 -30.00   48
 41  \w     92.00 177.25   0.55    0.40    --  115.25 130.00 -51.00  155
;
_diffrn_measurement_device 'four-circle diffractometer'
_diffrn_measurement_device_type 'XtaLAB Synergy, Dualflex, HyPix'
_diffrn_measurement_method '\w scans'
_diffrn_orient_matrix_type 'CrysAlisPro convention (1999,Acta A55,543-557)'
_diffrn_orient_matrix_UB_11 -0.0739891000
_diffrn_orient_matrix_UB_12 -0.0069228000
_diffrn_orient_matrix_UB_13 -0.1189346000
_diffrn_orient_matrix_UB_21 -0.0047801000
_diffrn_orient_matrix_UB_22 0.1547106000
_diffrn_orient_matrix_UB_23 0.0008989000
_diffrn_orient_matrix_UB_31 0.0423682000
_diffrn_orient_matrix_UB_32 0.0053499000
_diffrn_orient_matrix_UB_33 -0.1813889000
_diffrn_radiation_monochromator mirror
_diffrn_radiation_probe x-ray
_diffrn_radiation_type 'Cu K\a'
_diffrn_radiation_wavelength 1.54184
_diffrn_reflns_av_R_equivalents 0.0504
_diffrn_reflns_av_unetI/netI 0.0304
_diffrn_reflns_Laue_measured_fraction_full 0.998
_diffrn_reflns_Laue_measured_fraction_max 0.989
_diffrn_reflns_limit_h_max 23
_diffrn_reflns_limit_h_min -22
_diffrn_reflns_limit_k_max 12
_diffrn_reflns_limit_k_min -12
_diffrn_reflns_limit_l_max 8
_diffrn_reflns_limit_l_min -9
_diffrn_reflns_number 17412
_diffrn_reflns_point_group_measured_fraction_full 0.998
_diffrn_reflns_point_group_measured_fraction_max 0.989
_diffrn_reflns_theta_full 67.684
_diffrn_reflns_theta_max 80.152
_diffrn_reflns_theta_min 2.449
_diffrn_source 'micro-focus sealed X-ray tube'
_diffrn_source_type 'PhotonJet (Cu) X-ray Source'
_exptl_absorpt_coefficient_mu 2.626
_exptl_absorpt_correction_T_max 0.840
_exptl_absorpt_correction_T_min 0.441
_exptl_absorpt_correction_type analytical
_exptl_absorpt_process_details
;
CrysAlisPro 1.171.43.129a (Rigaku Oxford Diffraction, 2024)
Analytical numeric absorption correction using a multifaceted crystal
model based on expressions derived by R.C. Clark & J.S. Reid.
(Clark, R. C. & Reid, J. S. (1995). Acta Cryst. A51, 887-897)
Empirical absorption correction using spherical harmonics,
implemented in SCALE3 ABSPACK scaling algorithm.
;
_exptl_crystal_colour colourless
_exptl_crystal_density_diffrn 1.641
_exptl_crystal_density_method 'not measured'
_exptl_crystal_description block
_exptl_crystal_F_000 648
_exptl_crystal_size_max 0.41
_exptl_crystal_size_mid 0.37
_exptl_crystal_size_min 0.07
_refine_diff_density_max 0.322
_refine_diff_density_min -0.487
_refine_diff_density_rms 0.073
_refine_ls_extinction_method none
_refine_ls_goodness_of_fit_ref 1.067
_refine_ls_hydrogen_treatment refall
_refine_ls_matrix_type full
_refine_ls_number_parameters 226
_refine_ls_number_reflns 2756
_refine_ls_number_restraints 0
_refine_ls_restrained_S_all 1.067
_refine_ls_R_factor_all 0.0397
_refine_ls_R_factor_gt 0.0392
_refine_ls_shift/su_max 0.001
_refine_ls_shift/su_mean 0.000
_refine_ls_structure_factor_coef Fsqd
_refine_ls_weighting_details 'w=1/[\s^2^(Fo^2^)+(0.0662P)^2^+0.6893P] where P=(Fo^2^+2Fc^2^)/3'
_refine_ls_weighting_scheme calc
_refine_ls_wR_factor_gt 0.1079
_refine_ls_wR_factor_ref 0.1085
_reflns_Friedel_coverage 0.000
_reflns_number_gt 2699
_reflns_number_total 2756
_reflns_threshold_expression 'I > 2\s(I)'
_cod_data_source_file d5ce01047k2.cif
_cod_data_source_block Ris445
_cod_database_code 7251336
_shelx_shelxl_version_number 2018/3
_chemical_oxdiff_formula 'C7 H9 N9 O4 S'
_chemical_oxdiff_usercomment Ris445
_shelx_space_group_comment
;
The symmetry employed for this shelxl refinement is uniquely defined
by the following loop, which should always be used as a source of
symmetry information in preference to the above space-group names.
They are only intended as comments.
;
_shelx_estimated_absorpt_t_max 0.838
_shelx_estimated_absorpt_t_min 0.412
_olex2_refinement_description
;
;
_olex2_submission_special_instructions 'No special instructions were received'
_oxdiff_exptl_absorpt_empirical_details
;
Empirical correction (ABSPACK) includes:
- Absorption correction using spherical harmonics
- Frame scaling
;
_oxdiff_exptl_absorpt_empirical_full_max 1.823
_oxdiff_exptl_absorpt_empirical_full_min 0.444

loop_
_space_group_symop_operation_xyz
'x, y, z'
'-x, y+1/2, -z+1/2'
'-x, -y, -z'
'x, -y-1/2, z-1/2'

loop_
_atom_site_label
_atom_site_type_symbol
_atom_site_fract_x
_atom_site_fract_y
_atom_site_fract_z
_atom_site_U_iso_or_equiv
_atom_site_adp_type
_atom_site_occupancy
_atom_site_site_symmetry_order
_atom_site_calc_flag
_atom_site_refinement_flags_posn
_atom_site_refinement_flags_adp
_atom_site_refinement_flags_occupancy
_atom_site_disorder_assembly
_atom_site_disorder_group
O1 O 0.32104(6) 0.24725(12) 0.49034(18) 0.0259(3) Uani 1 1 d . . . . .
N2 N 0.25822(7) 0.26196(13) 0.5417(2) 0.0199(3) Uani 1 1 d . . . . .
O3 O 0.21528(6) 0.14049(11) 0.57529(18) 0.0228(3) Uani 1 1 d . . . . .
N4 N 0.14663(7) 0.18023(13) 0.6285(2) 0.0207(3) Uani 1 1 d . . . . .
C5 C 0.14621(8) 0.31206(15) 0.6286(2) 0.0171(3) Uani 1 1 d . . . . .
C6 C 0.08148(8) 0.38727(15) 0.6825(2) 0.0167(3) Uani 1 1 d . . . . .
N7 N 0.08053(7) 0.51995(13) 0.68529(19) 0.0183(3) Uani 1 1 d . . . . .
N8 N 0.01173(7) 0.54643(13) 0.74318(19) 0.0186(3) Uani 1 1 d . . . . .
H8 H -0.0027(14) 0.633(3) 0.755(3) 0.032(6) Uiso 1 1 d . . . . .
C9 C -0.02430(8) 0.43143(16) 0.7718(2) 0.0193(3) Uani 1 1 d . . . . .
H9 H -0.0722(14) 0.430(2) 0.807(3) 0.030(6) Uiso 1 1 d . . . . .
N10 N 0.01797(7) 0.32685(13) 0.73480(19) 0.0188(3) Uani 1 1 d . . . . .
C11 C 0.21495(8) 0.36625(15) 0.5765(2) 0.0174(3) Uani 1 1 d . . . . .
C12 C 0.24006(8) 0.50562(15) 0.5602(2) 0.0172(3) Uani 1 1 d . . . . .
N13 N 0.19928(7) 0.58197(14) 0.42257(19) 0.0209(3) Uani 1 1 d . . . . .
N14 N 0.18894(7) 0.70268(14) 0.46367(19) 0.0223(3) Uani 1 1 d . . . . .
N15 N 0.17302(9) 0.81114(16) 0.4813(2) 0.0328(4) Uani 1 1 d . . . . .
N16 N 0.29732(7) 0.54111(13) 0.66382(19) 0.0201(3) Uani 1 1 d . . . . .
O17 O 0.31625(6) 0.67278(12) 0.62936(18) 0.0239(3) Uani 1 1 d . . . . .
H17 H 0.3573(17) 0.682(3) 0.712(4) 0.047(7) Uiso 1 1 d . . . . .
O18 O 0.56370(6) 0.22394(11) 0.66548(15) 0.0193(2) Uani 1 1 d . . . . .
S19 S 0.54262(2) 0.37072(4) 0.63921(5) 0.01852(14) Uani 1 1 d . . . . .
C20 C 0.60981(10) 0.46537(17) 0.7798(3) 0.0261(4) Uani 1 1 d . . . . .
H20A H 0.6107(12) 0.431(2) 0.905(3) 0.026(5) Uiso 1 1 d . . . . .
H20B H 0.5967(13) 0.559(3) 0.771(3) 0.030(6) Uiso 1 1 d . . . . .
H20C H 0.6565(15) 0.451(3) 0.732(4) 0.038(6) Uiso 1 1 d . . . . .
C21 C 0.46509(9) 0.39543(17) 0.7792(2) 0.0224(3) Uani 1 1 d . . . . .
H21A H 0.4793(13) 0.364(2) 0.904(3) 0.026(5) Uiso 1 1 d . . . . .
H21B H 0.4542(13) 0.493(3) 0.784(3) 0.027(5) Uiso 1 1 d . . . . .
H21C H 0.4255(13) 0.347(2) 0.718(3) 0.029(6) Uiso 1 1 d . . . . .

loop_
_atom_site_aniso_label
_atom_site_aniso_U_11
_atom_site_aniso_U_22
_atom_site_aniso_U_33
_atom_site_aniso_U_23
_atom_site_aniso_U_13
_atom_site_aniso_U_12
O1 0.0171(5) 0.0231(6) 0.0383(7) -0.0027(5) 0.0085(5) 0.0030(4)
N2 0.0165(6) 0.0153(6) 0.0284(7) -0.0010(5) 0.0035(5) 0.0001(5)
O3 0.0184(5) 0.0136(5) 0.0368(6) -0.0004(4) 0.0054(5) 0.0013(4)
N4 0.0168(6) 0.0146(6) 0.0311(7) 0.0005(5) 0.0042(5) 0.0018(5)
C5 0.0162(7) 0.0131(7) 0.0220(7) 0.0004(5) 0.0001(5) -0.0005(5)
C6 0.0145(7) 0.0128(6) 0.0227(7) 0.0017(5) 0.0007(5) -0.0008(5)
N7 0.0141(6) 0.0141(6) 0.0269(6) -0.0005(5) 0.0021(5) 0.0002(5)
N8 0.0155(6) 0.0129(6) 0.0275(6) -0.0004(5) 0.0027(5) 0.0012(5)
C9 0.0143(7) 0.0164(7) 0.0273(7) 0.0001(6) 0.0017(5) -0.0006(5)
N10 0.0150(6) 0.0137(6) 0.0279(7) 0.0009(5) 0.0025(5) -0.0015(5)
C11 0.0156(7) 0.0137(7) 0.0231(7) -0.0007(5) 0.0017(5) 0.0006(5)
C12 0.0141(6) 0.0146(7) 0.0231(7) 0.0004(5) 0.0034(5) 0.0003(5)
N13 0.0199(6) 0.0157(6) 0.0269(7) 0.0014(5) 0.0011(5) -0.0010(5)
N14 0.0205(6) 0.0203(7) 0.0259(7) 0.0027(5) -0.0004(5) 0.0017(5)
N15 0.0356(8) 0.0224(8) 0.0395(8) 0.0016(6) -0.0048(7) 0.0076(6)
N16 0.0168(6) 0.0143(6) 0.0294(7) 0.0010(5) 0.0030(5) -0.0017(5)
O17 0.0199(5) 0.0152(5) 0.0360(6) 0.0026(4) -0.0027(5) -0.0055(4)
O18 0.0214(5) 0.0118(5) 0.0248(5) -0.0019(4) 0.0011(4) 0.0032(4)
S19 0.0241(2) 0.0129(2) 0.0188(2) 0.00057(12) 0.00355(14) 0.00397(12)
C20 0.0270(8) 0.0198(8) 0.0325(9) -0.0048(7) 0.0103(7) -0.0069(6)
C21 0.0192(7) 0.0212(7) 0.0271(8) 0.0004(6) 0.0023(6) 0.0052(6)

loop_
_atom_type_symbol
_atom_type_description
_atom_type_scat_dispersion_real
_atom_type_scat_dispersion_imag
_atom_type_scat_source
C C 0.0181 0.0091 'International Tables Vol C Tables 4.2.6.8 and 6.1.1.4'
H H 0.0000 0.0000 'International Tables Vol C Tables 4.2.6.8 and 6.1.1.4'
N N 0.0311 0.0180 'International Tables Vol C Tables 4.2.6.8 and 6.1.1.4'
O O 0.0492 0.0322 'International Tables Vol C Tables 4.2.6.8 and 6.1.1.4'
S S 0.3331 0.5567 'International Tables Vol C Tables 4.2.6.8 and 6.1.1.4'

loop_
_exptl_crystal_face_index_h
_exptl_crystal_face_index_k
_exptl_crystal_face_index_l
_exptl_crystal_face_perp_dist
1 0 0 0.0349
-1 0 0 0.0339
0 0 -1 0.1165
0 0 1 0.2918
0 -1 0 0.1985
0 1 0 0.1676
1 -1 -1 0.0902
4 -4 -3 0.0875
6 4 -3 0.0847
-6 4 -3 0.0799

loop_
_geom_angle_atom_site_label_1
_geom_angle_atom_site_label_2
_geom_angle_atom_site_label_3
_geom_angle
_geom_angle_site_symmetry_1
_geom_angle_site_symmetry_3
_geom_angle_publ_flag
O1 N2 O3 117.48(12) . . ?
O1 N2 C11 135.69(14) . . ?
C11 N2 O3 106.82(12) . . ?
N4 O3 N2 107.68(11) . . ?
C5 N4 O3 107.00(12) . . ?
N4 C5 C6 121.15(13) . . ?
N4 C5 C11 111.92(13) . . ?
C11 C5 C6 126.90(14) . . ?
N7 C6 C5 121.85(14) . . ?
N7 C6 N10 115.06(13) . . ?
N10 C6 C5 123.09(13) . . ?
C6 N7 N8 102.19(12) . . ?
N7 N8 H8 119.1(16) . . ?
C9 N8 N7 110.07(13) . . ?
C9 N8 H8 130.9(16) . . ?
N8 C9 H9 122.4(16) . . ?
N10 C9 N8 110.42(14) . . ?
N10 C9 H9 127.2(16) . . ?
C9 N10 C6 102.27(13) . . ?
N2 C11 C5 106.57(13) . . ?
N2 C11 C12 122.26(14) . . ?
C5 C11 C12 131.16(14) . . ?
N13 C12 C11 114.35(13) . . ?
N16 C12 C11 117.21(14) . . ?
N16 C12 N13 128.34(14) . . ?
N14 N13 C12 115.63(13) . . ?
N15 N14 N13 170.99(17) . . ?
C12 N16 O17 111.03(13) . . ?
N16 O17 H17 100.4(18) . . ?
O18 S19 C20 106.23(8) . . ?
O18 S19 C21 105.28(7) . . ?
C21 S19 C20 98.31(8) . . ?
S19 C20 H20A 108.0(14) . . ?
S19 C20 H20B 108.4(14) . . ?
S19 C20 H20C 108.2(16) . . ?
H20A C20 H20B 113.3(19) . . ?
H20A C20 H20C 109(2) . . ?
H20B C20 H20C 110(2) . . ?
S19 C21 H21A 107.2(14) . . ?
S19 C21 H21B 108.6(13) . . ?
S19 C21 H21C 105.8(14) . . ?
H21A C21 H21B 109.0(18) . . ?
H21A C21 H21C 115(2) . . ?
H21B C21 H21C 111(2) . . ?

loop_
_geom_bond_atom_site_label_1
_geom_bond_atom_site_label_2
_geom_bond_distance
_geom_bond_site_symmetry_2
_geom_bond_publ_flag
O1 N2 1.2221(18) . ?
N2 O3 1.4628(17) . ?
N2 C11 1.331(2) . ?
O3 N4 1.3766(17) . ?
N4 C5 1.311(2) . ?
C5 C6 1.459(2) . ?
C5 C11 1.423(2) . ?
C6 N7 1.3193(19) . ?
C6 N10 1.3667(19) . ?
N7 N8 1.3589(18) . ?
N8 H8 0.91(3) . ?
N8 C9 1.337(2) . ?
C9 H9 0.92(2) . ?
C9 N10 1.326(2) . ?
C11 C12 1.465(2) . ?
C12 N13 1.411(2) . ?
C12 N16 1.284(2) . ?
N13 N14 1.252(2) . ?
N14 N15 1.125(2) . ?
N16 O17 1.3787(16) . ?
O17 H17 0.92(3) . ?
O18 S19 1.5169(11) . ?
S19 C20 1.7931(18) . ?
S19 C21 1.7840(17) . ?
C20 H20A 0.95(2) . ?
C20 H20B 0.97(3) . ?
C20 H20C 0.94(3) . ?
C21 H21A 0.96(2) . ?
C21 H21B 0.99(3) . ?
C21 H21C 0.95(3) . ?

loop_
_geom_hbond_atom_site_label_D
_geom_hbond_atom_site_label_H
_geom_hbond_atom_site_label_A
_geom_hbond_distance_DH
_geom_hbond_distance_HA
_geom_hbond_distance_DA
_geom_hbond_angle_DHA
_geom_hbond_site_symmetry_A
_geom_hbond_publ_flag
N8 H8 N10 0.91(3) 1.95(3) 2.8452(18) 171(2) 2_556 yes
C21 H21B O18 0.99(3) 2.35(3) 3.334(2) 172.6(18) 2_656 yes

loop_
_geom_torsion_atom_site_label_1
_geom_torsion_atom_site_label_2
_geom_torsion_atom_site_label_3
_geom_torsion_atom_site_label_4
_geom_torsion
_geom_torsion_site_symmetry_1
_geom_torsion_site_symmetry_2
_geom_torsion_site_symmetry_3
_geom_torsion_site_symmetry_4
_geom_torsion_publ_flag
O1 N2 O3 N4 -179.05(13) . . . . ?
O1 N2 C11 C5 178.70(18) . . . . ?
O1 N2 C11 C12 -1.6(3) . . . . ?
N2 O3 N4 C5 -0.01(16) . . . . ?
N2 C11 C12 N13 117.71(16) . . . . ?
N2 C11 C12 N16 -59.1(2) . . . . ?
O3 N2 C11 C5 -0.62(16) . . . . ?
O3 N2 C11 C12 179.09(13) . . . . ?
O3 N4 C5 C6 -178.84(13) . . . . ?
O3 N4 C5 C11 -0.39(18) . . . . ?
N4 C5 C6 N7 179.24(15) . . . . ?
N4 C5 C6 N10 -0.3(2) . . . . ?
N4 C5 C11 N2 0.67(18) . . . . ?
N4 C5 C11 C12 -179.00(15) . . . . ?
C5 C6 N7 N8 -179.59(13) . . . . ?
C5 C6 N10 C9 179.55(14) . . . . ?
C5 C11 C12 N13 -62.7(2) . . . . ?
C5 C11 C12 N16 120.48(18) . . . . ?
C6 C5 C11 N2 179.01(14) . . . . ?
C6 C5 C11 C12 -0.7(3) . . . . ?
C6 N7 N8 C9 0.07(17) . . . . ?
N7 C6 N10 C9 0.01(18) . . . . ?
N7 N8 C9 N10 -0.06(18) . . . . ?
N8 C9 N10 C6 0.03(17) . . . . ?
N10 C6 N7 N8 -0.05(18) . . . . ?
C11 N2 O3 N4 0.42(16) . . . . ?
C11 C5 C6 N7 1.0(2) . . . . ?
C11 C5 C6 N10 -178.47(15) . . . . ?
C11 C12 N13 N14 143.30(14) . . . . ?
C11 C12 N16 O17 177.87(12) . . . . ?
N13 C12 N16 O17 1.5(2) . . . . ?
N16 C12 N13 N14 -40.3(2) . . . . ?

loop_
_exptl_oxdiff_crystal_face_indexfrac_h
_exptl_oxdiff_crystal_face_indexfrac_k
_exptl_oxdiff_crystal_face_indexfrac_l
_exptl_oxdiff_crystal_face_x
_exptl_oxdiff_crystal_face_y
_exptl_oxdiff_crystal_face_z
1.0000 0.0001 -0.0006 -0.0739 -0.0048 0.0425
-1.0000 -0.0001 0.0006 0.0739 0.0048 -0.0425
-0.0007 0.0007 -1.0000 0.1190 -0.0008 0.1814
0.0007 -0.0007 1.0000 -0.1190 0.0008 -0.1814
-0.0017 -0.9997 -0.0014 0.0072 -0.1547 -0.0052
0.0017 0.9997 0.0014 -0.0072 0.1547 0.0052
0.9977 -0.9989 -1.0020 0.0523 -0.1602 0.2187
3.8435 -4.2383 -3.2227 0.1283 -0.6770 0.7247
5.7040 4.1722 -2.8443 -0.1126 0.6157 0.7799
-5.8528 3.8878 -2.7335 0.7312 0.6270 0.2686
